data_7038497
loop_
_publ_author_name
'Hering-Junghans, Christian'
'Schulz, Axel'
'Thomas, Max'
'Villinger, Alexander'

_publ_section_title
;
 Synthesis of mono-, di-, and triaminobismuthanes and observation of C-C
 coupling of aromatic systems with bismuth(iii) chloride.
;
_journal_issue 14
_journal_name_full 'Dalton transactions (Cambridge, England : 2003)'
_journal_page_first 6053
_journal_page_last 6059
_journal_paper_doi 10.1039/c6dt00229c
_journal_volume 45
_journal_year 2016
_chemical_formula_moiety 'C21 H38 Bi Cl2 N Si'
_chemical_formula_sum 'C21 H38 Bi Cl2 N Si'
_chemical_formula_weight 612.49
_chemical_name_systematic
;
 ?
;
_space_group_crystal_system monoclinic
_space_group_IT_number 14
_space_group_name_Hall '-P 2ybc'
_space_group_name_H-M_alt 'P 1 21/c 1'
_symmetry_space_group_name_Hall '-P 2ybc'
_symmetry_space_group_name_H-M 'P 1 21/c 1'
_atom_sites_solution_hydrogens geom
_audit_creation_method SHELXL-2013
_audit_update_record
;
2016-01-15 deposited with the CCDC.
2016-02-18 downloaded from the CCDC.
;
_cell_angle_alpha 90
_cell_angle_beta 109.114(3)
_cell_angle_gamma 90
_cell_formula_units_Z 4
_cell_length_a 12.8210(6)
_cell_length_b 17.8386(8)
_cell_length_c 11.3085(5)
_cell_measurement_reflns_used 2972
_cell_measurement_temperature 123(2)
_cell_measurement_theta_max 21.84
_cell_measurement_theta_min 2.22
_cell_volume 2443.8(2)
_computing_cell_refinement 'Bruker Apex V7.51A'
_computing_data_collection 'Bruker Apex V7.51A'
_computing_data_reduction 'Bruker SAINT'
_computing_molecular_graphics 'ORTEP-3v2.01 (Farrugia, 1997)'
_computing_publication_material SHELXL-2013
_computing_structure_refinement 'SHELXL-2013 (Sheldrick, 2013)'
_computing_structure_solution 'SHELXS-2013 (Sheldrick, 2013)'
_diffrn_ambient_temperature 123(2)
_diffrn_measured_fraction_theta_full 0.999
_diffrn_measured_fraction_theta_max 0.999
_diffrn_measurement_device_type 'Bruker Apex Kappa-II-CCD-diffractometer'
_diffrn_measurement_method 'phi and omega scans'
_diffrn_radiation_monochromator graphite
_diffrn_radiation_source 'sealed tube'
_diffrn_radiation_type MoK\a
_diffrn_radiation_wavelength 0.71073
_diffrn_reflns_av_R_equivalents 0.1206
_diffrn_reflns_av_unetI/netI 0.1384
_diffrn_reflns_Laue_measured_fraction_full 0.999
_diffrn_reflns_Laue_measured_fraction_max 0.999
_diffrn_reflns_limit_h_max 18
_diffrn_reflns_limit_h_min -18
_diffrn_reflns_limit_k_max 25
_diffrn_reflns_limit_k_min -22
_diffrn_reflns_limit_l_max 16
_diffrn_reflns_limit_l_min -15
_diffrn_reflns_number 37662
_diffrn_reflns_point_group_measured_fraction_full 0.999
_diffrn_reflns_point_group_measured_fraction_max 0.999
_diffrn_reflns_theta_full 25.242
_diffrn_reflns_theta_max 31.000
_diffrn_reflns_theta_min 2.222
_exptl_absorpt_coefficient_mu 7.489
_exptl_absorpt_correction_T_max 0.7463
_exptl_absorpt_correction_T_min 0.5524
_exptl_absorpt_correction_type multi-scan
_exptl_absorpt_process_details '(SADABS; Sheldrick, 2004)'
_exptl_crystal_colour yellow
_exptl_crystal_density_diffrn 1.665
_exptl_crystal_description plate
_exptl_crystal_F_000 1208
_exptl_crystal_size_max 0.100
_exptl_crystal_size_mid 0.100
_exptl_crystal_size_min 0.010
_refine_diff_density_max 2.287
_refine_diff_density_min -1.962
_refine_diff_density_rms 0.250
_refine_ls_extinction_method none
_refine_ls_goodness_of_fit_ref 0.980
_refine_ls_hydrogen_treatment constr
_refine_ls_matrix_type full
_refine_ls_number_parameters 247
_refine_ls_number_reflns 7792
_refine_ls_number_restraints 0
_refine_ls_restrained_S_all 0.980
_refine_ls_R_factor_all 0.1232
_refine_ls_R_factor_gt 0.0510
_refine_ls_shift/su_max 0.001
_refine_ls_shift/su_mean 0.000
_refine_ls_structure_factor_coef Fsqd
_refine_ls_weighting_details 'w=1/[\s^2^(Fo^2^)+(0.0327P)^2^] where P=(Fo^2^+2Fc^2^)/3'
_refine_ls_weighting_scheme calc
_refine_ls_wR_factor_gt 0.0803
_refine_ls_wR_factor_ref 0.0998
_reflns_Friedel_coverage 0.000
_reflns_number_gt 4539
_reflns_number_total 7792
_reflns_threshold_expression 'I > 2\s(I)'
_cod_data_source_file c6dt00229c2.cif
_cod_data_source_block mt158
_cod_depositor_comments 'Adding full bibliography for 7038481--7038499.cif.'
_cod_database_code 7038497
_shelx_space_group_comment
;
The symmetry employed for this shelxl refinement is uniquely defined
by the following loop, which should always be used as a source of
symmetry information in preference to the above space-group names.
They are only intended as comments.
;
_shelx_estimated_absorpt_t_min 0.521
_shelx_estimated_absorpt_t_max 0.929
_shelxl_version_number 2013-4

loop_
_space_group_symop_operation_xyz
'x, y, z'
'-x, y+1/2, -z+1/2'
'-x, -y, -z'
'x, -y-1/2, z-1/2'

loop_
_atom_site_label
_atom_site_type_symbol
_atom_site_fract_x
_atom_site_fract_y
_atom_site_fract_z
_atom_site_U_iso_or_equiv
_atom_site_adp_type
_atom_site_occupancy
_atom_site_site_symmetry_order
_atom_site_calc_flag
_atom_site_refinement_flags_posn
_atom_site_refinement_flags_adp
Bi1 Bi 0.32154(2) 0.52507(2) 0.48498(2) 0.01705(7) Uani 1 1 d . .
N1 N 0.2182(4) 0.5698(3) 0.3104(4) 0.0136(11) Uani 1 1 d . .
Si1 Si 0.14435(15) 0.65458(10) 0.29114(16) 0.0159(4) Uani 1 1 d . .
Cl1 Cl 0.49182(13) 0.60570(9) 0.53622(15) 0.0237(4) Uani 1 1 d . .
Cl2 Cl 0.25660(15) 0.59542(11) 0.63718(16) 0.0325(5) Uani 1 1 d . .
C1 C 0.2233(5) 0.5087(3) 0.2278(5) 0.0139(13) Uani 1 1 d . .
C2 C 0.3034(5) 0.5079(3) 0.1643(6) 0.0149(14) Uani 1 1 d . .
C3 C 0.3205(5) 0.4403(4) 0.1112(6) 0.0186(14) Uani 1 1 d . .
H3 H 0.3732 0.4400 0.0685 0.022 Uiso 1 1 calc R U
C4 C 0.2669(5) 0.3737(4) 0.1158(5) 0.0155(14) Uani 1 1 d . .
C5 C 0.1836(5) 0.3774(4) 0.1698(5) 0.0164(14) Uani 1 1 d . .
H5 H 0.1422 0.3334 0.1704 0.020 Uiso 1 1 calc R U
C6 C 0.1580(5) 0.4422(3) 0.2226(5) 0.0133(13) Uani 1 1 d . .
C7 C 0.3771(5) 0.5730(4) 0.1439(6) 0.0179(14) Uani 1 1 d . .
C8 C 0.3605(6) 0.6510(4) 0.1895(6) 0.0213(15) Uani 1 1 d . .
H8A H 0.3789 0.6503 0.2807 0.032 Uiso 1 1 calc R U
H8B H 0.2833 0.6661 0.1508 0.032 Uiso 1 1 calc R U
H8C H 0.4086 0.6867 0.1663 0.032 Uiso 1 1 calc R U
C9 C 0.4985(5) 0.5526(4) 0.2075(6) 0.0221(15) Uani 1 1 d . .
H9A H 0.5453 0.5908 0.1879 0.033 Uiso 1 1 calc R U
H9B H 0.5136 0.5038 0.1770 0.033 Uiso 1 1 calc R U
H9C H 0.5144 0.5503 0.2983 0.033 Uiso 1 1 calc R U
C10 C 0.3533(6) 0.5807(4) 0.0008(6) 0.0233(16) Uani 1 1 d . .
H10A H 0.3981 0.6215 -0.0154 0.035 Uiso 1 1 calc R U
H10B H 0.2749 0.5919 -0.0403 0.035 Uiso 1 1 calc R U
H10C H 0.3720 0.5337 -0.0323 0.035 Uiso 1 1 calc R U
C11 C 0.3009(5) 0.3016(4) 0.0654(6) 0.0173(14) Uani 1 1 d . .
C12 C 0.4227(6) 0.2848(4) 0.1392(7) 0.0300(18) Uani 1 1 d . .
H12A H 0.4683 0.3278 0.1332 0.045 Uiso 1 1 calc R U
H12B H 0.4465 0.2403 0.1041 0.045 Uiso 1 1 calc R U
H12C H 0.4307 0.2757 0.2272 0.045 Uiso 1 1 calc R U
C13 C 0.2864(7) 0.3112(4) -0.0743(7) 0.0314(18) Uani 1 1 d . .
H13A H 0.2085 0.3207 -0.1211 0.047 Uiso 1 1 calc R U
H13B H 0.3104 0.2654 -0.1058 0.047 Uiso 1 1 calc R U
H13C H 0.3310 0.3537 -0.0849 0.047 Uiso 1 1 calc R U
C14 C 0.2307(6) 0.2336(4) 0.0763(6) 0.0242(16) Uani 1 1 d . .
H14A H 0.2374 0.2258 0.1642 0.036 Uiso 1 1 calc R U
H14B H 0.2567 0.1888 0.0442 0.036 Uiso 1 1 calc R U
H14C H 0.1532 0.2428 0.0273 0.036 Uiso 1 1 calc R U
C15 C 0.0514(5) 0.4400(3) 0.2613(5) 0.0140(13) Uani 1 1 d . .
C16 C 0.0006(6) 0.3618(4) 0.2459(6) 0.0226(15) Uani 1 1 d . .
H16A H -0.0682 0.3632 0.2660 0.034 Uiso 1 1 calc R U
H16B H 0.0524 0.3269 0.3026 0.034 Uiso 1 1 calc R U
H16C H -0.0151 0.3450 0.1593 0.034 Uiso 1 1 calc R U
C17 C -0.0340(5) 0.4925(4) 0.1717(6) 0.0211(15) Uani 1 1 d . .
H17A H -0.0556 0.4722 0.0865 0.032 Uiso 1 1 calc R U
H17B H -0.0014 0.5423 0.1732 0.032 Uiso 1 1 calc R U
H17C H -0.0992 0.4963 0.1984 0.032 Uiso 1 1 calc R U
C18 C 0.0687(5) 0.4605(4) 0.3991(6) 0.0209(15) Uani 1 1 d . .
H18A H 0.0009 0.4502 0.4182 0.031 Uiso 1 1 calc R U
H18B H 0.0869 0.5139 0.4124 0.031 Uiso 1 1 calc R U
H18C H 0.1293 0.4306 0.4541 0.031 Uiso 1 1 calc R U
C19 C 0.0319(5) 0.6553(4) 0.3619(6) 0.0202(15) Uani 1 1 d . .
H19A H -0.0185 0.6133 0.3284 0.030 Uiso 1 1 calc R U
H19B H -0.0090 0.7026 0.3414 0.030 Uiso 1 1 calc R U
H19C H 0.0639 0.6503 0.4529 0.030 Uiso 1 1 calc R U
C20 C 0.0785(6) 0.6726(4) 0.1203(6) 0.0224(16) Uani 1 1 d . .
H20A H 0.1020 0.6341 0.0726 0.034 Uiso 1 1 calc R U
H20B H 0.1010 0.7221 0.0997 0.034 Uiso 1 1 calc R U
H20C H -0.0019 0.6711 0.0989 0.034 Uiso 1 1 calc R U
C21 C 0.2391(5) 0.7312(4) 0.3743(6) 0.0219(15) Uani 1 1 d . .
H21A H 0.2913 0.7117 0.4523 0.033 Uiso 1 1 calc R U
H21B H 0.1960 0.7720 0.3934 0.033 Uiso 1 1 calc R U
H21C H 0.2799 0.7502 0.3208 0.033 Uiso 1 1 calc R U

loop_
_atom_site_aniso_label
_atom_site_aniso_U_11
_atom_site_aniso_U_22
_atom_site_aniso_U_33
_atom_site_aniso_U_23
_atom_site_aniso_U_13
_atom_site_aniso_U_12
Bi1 0.01544(10) 0.02013(13) 0.01414(10) 0.00150(13) 0.00286(7) 0.00233(13)
N1 0.014(3) 0.018(3) 0.007(2) 0.001(2) 0.0021(19) 0.002(2)
Si1 0.0170(9) 0.0131(9) 0.0169(8) -0.0006(8) 0.0048(7) 0.0004(7)
Cl1 0.0194(8) 0.0259(9) 0.0235(8) -0.0016(8) 0.0038(6) -0.0019(7)
Cl2 0.0264(9) 0.0515(13) 0.0201(8) -0.0051(9) 0.0083(7) 0.0049(9)
C1 0.016(3) 0.013(3) 0.012(3) 0.000(3) 0.004(2) 0.003(3)
C2 0.012(3) 0.018(4) 0.016(3) 0.004(3) 0.006(2) 0.004(3)
C3 0.014(3) 0.023(4) 0.019(3) 0.002(3) 0.006(2) 0.002(3)
C4 0.016(3) 0.022(4) 0.006(3) -0.004(3) 0.000(2) 0.003(3)
C5 0.020(3) 0.014(3) 0.018(3) -0.004(3) 0.009(3) -0.001(3)
C6 0.017(3) 0.014(3) 0.011(3) 0.000(3) 0.007(2) 0.001(3)
C7 0.016(3) 0.025(4) 0.014(3) 0.002(3) 0.007(2) 0.001(3)
C8 0.028(4) 0.017(4) 0.016(3) 0.001(3) 0.004(3) -0.002(3)
C9 0.020(3) 0.022(4) 0.027(4) 0.001(3) 0.012(3) 0.004(3)
C10 0.035(4) 0.016(3) 0.023(4) 0.002(3) 0.015(3) -0.003(3)
C11 0.019(3) 0.018(3) 0.018(3) -0.003(3) 0.010(3) 0.003(3)
C12 0.021(4) 0.029(4) 0.035(4) -0.004(4) 0.003(3) 0.008(3)
C13 0.052(5) 0.024(4) 0.026(4) -0.005(3) 0.023(4) -0.002(4)
C14 0.037(4) 0.016(4) 0.026(4) -0.002(3) 0.019(3) 0.001(3)
C15 0.018(3) 0.011(3) 0.015(3) -0.004(3) 0.009(2) -0.007(3)
C16 0.026(4) 0.023(4) 0.027(4) -0.006(3) 0.020(3) -0.004(3)
C17 0.016(3) 0.026(4) 0.021(3) -0.005(3) 0.006(3) -0.001(3)
C18 0.023(3) 0.022(4) 0.021(3) -0.002(3) 0.012(3) -0.008(3)
C19 0.020(3) 0.018(4) 0.024(3) 0.001(3) 0.009(3) 0.003(3)
C20 0.024(4) 0.020(4) 0.019(3) 0.006(3) 0.001(3) 0.001(3)
C21 0.027(4) 0.018(4) 0.027(4) -0.005(3) 0.018(3) 0.002(3)

loop_
_atom_type_symbol
_atom_type_description
_atom_type_scat_dispersion_real
_atom_type_scat_dispersion_imag
_atom_type_scat_source
C C 0.0033 0.0016 'International Tables Vol C Tables 4.2.6.8 and 6.1.1.4'
H H 0.0000 0.0000 'International Tables Vol C Tables 4.2.6.8 and 6.1.1.4'
N N 0.0061 0.0033 'International Tables Vol C Tables 4.2.6.8 and 6.1.1.4'
Si Si 0.0817 0.0704 'International Tables Vol C Tables 4.2.6.8 and 6.1.1.4'
Cl Cl 0.1484 0.1585 'International Tables Vol C Tables 4.2.6.8 and 6.1.1.4'
Bi Bi -4.1077 10.2566 'International Tables Vol C Tables 4.2.6.8 and 6.1.1.4'

loop_
_geom_angle_atom_site_label_1
_geom_angle_atom_site_label_2
_geom_angle_atom_site_label_3
_geom_angle
N1 Bi1 Cl2 101.76(14)
N1 Bi1 Cl1 103.16(14)
Cl2 Bi1 Cl1 90.80(6)
N1 Bi1 C1 30.96(18)
Cl2 Bi1 C1 129.64(13)
Cl1 Bi1 C1 111.25(14)
C1 N1 Si1 134.6(4)
C1 N1 Bi1 99.7(3)
Si1 N1 Bi1 125.5(3)
N1 Si1 C19 114.4(3)
N1 Si1 C21 109.4(3)
C19 Si1 C21 104.3(3)
N1 Si1 C20 108.6(3)
C19 Si1 C20 107.0(3)
C21 Si1 C20 113.3(3)
C2 C1 C6 118.2(5)
C2 C1 N1 121.4(5)
C6 C1 N1 119.8(5)
C2 C1 Bi1 111.8(4)
C6 C1 Bi1 100.8(4)
N1 C1 Bi1 49.3(2)
C3 C2 C1 117.6(6)
C3 C2 C7 112.9(5)
C1 C2 C7 129.4(6)
C4 C3 C2 125.1(6)
C4 C3 H3 117.5
C2 C3 H3 117.5
C3 C4 C5 116.0(6)
C3 C4 C11 120.1(6)
C5 C4 C11 123.9(6)
C6 C5 C4 123.4(6)
C6 C5 H5 118.3
C4 C5 H5 118.3
C5 C6 C1 119.1(6)
C5 C6 C15 116.8(6)
C1 C6 C15 123.8(5)
C8 C7 C9 106.9(5)
C8 C7 C10 105.7(5)
C9 C7 C10 109.5(5)
C8 C7 C2 118.1(5)
C9 C7 C2 109.1(5)
C10 C7 C2 107.4(5)
C7 C8 H8A 109.5
C7 C8 H8B 109.5
H8A C8 H8B 109.5
C7 C8 H8C 109.5
H8A C8 H8C 109.5
H8B C8 H8C 109.5
C7 C9 H9A 109.5
C7 C9 H9B 109.5
H9A C9 H9B 109.5
C7 C9 H9C 109.5
H9A C9 H9C 109.5
H9B C9 H9C 109.5
C7 C10 H10A 109.5
C7 C10 H10B 109.5
H10A C10 H10B 109.5
C7 C10 H10C 109.5
H10A C10 H10C 109.5
H10B C10 H10C 109.5
C4 C11 C13 109.6(5)
C4 C11 C12 108.9(5)
C13 C11 C12 109.8(6)
C4 C11 C14 112.8(5)
C13 C11 C14 107.0(5)
C12 C11 C14 108.6(6)
C11 C12 H12A 109.5
C11 C12 H12B 109.5
H12A C12 H12B 109.5
C11 C12 H12C 109.5
H12A C12 H12C 109.5
H12B C12 H12C 109.5
C11 C13 H13A 109.5
C11 C13 H13B 109.5
H13A C13 H13B 109.5
C11 C13 H13C 109.5
H13A C13 H13C 109.5
H13B C13 H13C 109.5
C11 C14 H14A 109.5
C11 C14 H14B 109.5
H14A C14 H14B 109.5
C11 C14 H14C 109.5
H14A C14 H14C 109.5
H14B C14 H14C 109.5
C16 C15 C17 107.2(5)
C16 C15 C18 104.3(5)
C17 C15 C18 110.8(5)
C16 C15 C6 111.7(5)
C17 C15 C6 107.3(5)
C18 C15 C6 115.2(5)
C15 C16 H16A 109.5
C15 C16 H16B 109.5
H16A C16 H16B 109.5
C15 C16 H16C 109.5
H16A C16 H16C 109.5
H16B C16 H16C 109.5
C15 C17 H17A 109.5
C15 C17 H17B 109.5
H17A C17 H17B 109.5
C15 C17 H17C 109.5
H17A C17 H17C 109.5
H17B C17 H17C 109.5
C15 C18 H18A 109.5
C15 C18 H18B 109.5
H18A C18 H18B 109.5
C15 C18 H18C 109.5
H18A C18 H18C 109.5
H18B C18 H18C 109.5
Si1 C19 H19A 109.5
Si1 C19 H19B 109.5
H19A C19 H19B 109.5
Si1 C19 H19C 109.5
H19A C19 H19C 109.5
H19B C19 H19C 109.5
Si1 C20 H20A 109.5
Si1 C20 H20B 109.5
H20A C20 H20B 109.5
Si1 C20 H20C 109.5
H20A C20 H20C 109.5
H20B C20 H20C 109.5
Si1 C21 H21A 109.5
Si1 C21 H21B 109.5
H21A C21 H21B 109.5
Si1 C21 H21C 109.5
H21A C21 H21C 109.5
H21B C21 H21C 109.5

loop_
_geom_bond_atom_site_label_1
_geom_bond_atom_site_label_2
_geom_bond_distance
Bi1 N1 2.139(5)
Bi1 Cl2 2.4837(18)
Bi1 Cl1 2.5184(17)
Bi1 C1 2.781(6)
N1 C1 1.451(8)
N1 Si1 1.759(5)
Si1 C19 1.864(7)
Si1 C21 1.865(7)
Si1 C20 1.865(6)
C1 C2 1.433(8)
C1 C6 1.442(8)
C2 C3 1.398(9)
C2 C7 1.561(9)
C3 C4 1.383(9)
C3 H3 0.9500
C4 C5 1.394(9)
C4 C11 1.528(9)
C5 C6 1.388(8)
C5 H5 0.9500
C6 C15 1.566(8)
C7 C8 1.523(9)
C7 C9 1.529(8)
C7 C10 1.552(8)
C8 H8A 0.9800
C8 H8B 0.9800
C8 H8C 0.9800
C9 H9A 0.9800
C9 H9B 0.9800
C9 H9C 0.9800
C10 H10A 0.9800
C10 H10B 0.9800
C10 H10C 0.9800
C11 C13 1.538(9)
C11 C12 1.539(9)
C11 C14 1.540(9)
C12 H12A 0.9800
C12 H12B 0.9800
C12 H12C 0.9800
C13 H13A 0.9800
C13 H13B 0.9800
C13 H13C 0.9800
C14 H14A 0.9800
C14 H14B 0.9800
C14 H14C 0.9800
C15 C16 1.526(8)
C15 C17 1.541(9)
C15 C18 1.545(8)
C16 H16A 0.9800
C16 H16B 0.9800
C16 H16C 0.9800
C17 H17A 0.9800
C17 H17B 0.9800
C17 H17C 0.9800
C18 H18A 0.9800
C18 H18B 0.9800
C18 H18C 0.9800
C19 H19A 0.9800
C19 H19B 0.9800
C19 H19C 0.9800
C20 H20A 0.9800
C20 H20B 0.9800
C20 H20C 0.9800
C21 H21A 0.9800
C21 H21B 0.9800
C21 H21C 0.9800

loop_
_geom_torsion_atom_site_label_1
_geom_torsion_atom_site_label_2
_geom_torsion_atom_site_label_3
_geom_torsion_atom_site_label_4
_geom_torsion
C1 N1 Si1 C19 107.6(6)
Bi1 N1 Si1 C19 -66.1(4)
C1 N1 Si1 C21 -135.9(6)
Bi1 N1 Si1 C21 50.4(4)
C1 N1 Si1 C20 -11.8(7)
Bi1 N1 Si1 C20 174.5(3)
Si1 N1 C1 C2 92.4(7)
Bi1 N1 C1 C2 -92.8(5)
Si1 N1 C1 C6 -96.7(7)
Bi1 N1 C1 C6 78.0(5)
Si1 N1 C1 Bi1 -174.8(7)
C6 C1 C2 C3 -5.9(8)
N1 C1 C2 C3 165.1(5)
Bi1 C1 C2 C3 110.4(5)
C6 C1 C2 C7 173.9(6)
N1 C1 C2 C7 -15.1(9)
Bi1 C1 C2 C7 -69.8(7)
C1 C2 C3 C4 -0.6(9)
C7 C2 C3 C4 179.6(5)
C2 C3 C4 C5 5.2(9)
C2 C3 C4 C11 -173.9(6)
C3 C4 C5 C6 -3.4(9)
C11 C4 C5 C6 175.7(5)
C4 C5 C6 C1 -2.9(9)
C4 C5 C6 C15 171.3(5)
C2 C1 C6 C5 7.6(8)
N1 C1 C6 C5 -163.6(5)
Bi1 C1 C6 C5 -114.5(5)
C2 C1 C6 C15 -166.2(5)
N1 C1 C6 C15 22.7(8)
Bi1 C1 C6 C15 71.7(6)
C3 C2 C7 C8 175.8(5)
C1 C2 C7 C8 -4.0(9)
C3 C2 C7 C9 -62.0(7)
C1 C2 C7 C9 118.2(7)
C3 C2 C7 C10 56.6(7)
C1 C2 C7 C10 -123.2(7)
C3 C4 C11 C13 -59.8(7)
C5 C4 C11 C13 121.1(7)
C3 C4 C11 C12 60.4(7)
C5 C4 C11 C12 -118.7(7)
C3 C4 C11 C14 -178.9(5)
C5 C4 C11 C14 2.0(8)
C5 C6 C15 C16 6.3(7)
C1 C6 C15 C16 -179.8(5)
C5 C6 C15 C17 -111.0(6)
C1 C6 C15 C17 62.9(7)
C5 C6 C15 C18 125.0(6)
C1 C6 C15 C18 -61.1(8)
